data_1551732
loop_
_publ_author_name
'KESSENTINI, Abir'
'BELHOUCHET, Mohamed'
'MHIRI, Tahar'

_publ_section_title
;
 Synthesis and Crystal Structure of a New Organic-Inorganic Hybrid
 Compound: Tris(1,8-diammoniumoctane)bis(tetrachlorocobaltate) dichloride
;
_journal_name_full 'X-ray Structure Analysis Online'
_journal_page_first 31
_journal_paper_doi 10.2116/xraystruct.27.31
_journal_volume 27
_journal_year 2011
_chemical_formula_moiety '3(C8 H22 N2) 2+, 2(Co Cl4) 2-, 2Cl -'
_chemical_formula_sum 'C24 H66 Cl10 Co2 N6'
_chemical_formula_weight 911.19
_space_group_IT_number 14
_space_group_name_Hall '-P 2ybc'
_space_group_name_H-M_alt 'P 1 21/c 1'
_symmetry_cell_setting monoclinic
_symmetry_space_group_name_Hall '-P 2ybc'
_symmetry_space_group_name_H-M 'P 1 21/c 1'
_atom_sites_solution_hydrogens geom
_atom_sites_solution_primary direct
_atom_sites_solution_secondary difmap
_audit_creation_method SHELXL-97
_audit_update_record
;
2010-11-09 # Formatted by publCIF
;
_cell_angle_alpha 90.00
_cell_angle_beta 91.582(7)
_cell_angle_gamma 90.00
_cell_formula_units_Z 2
_cell_length_a 12.7153(14)
_cell_length_b 17.5474(11)
_cell_length_c 10.3409(8)
_cell_measurement_reflns_used 5016
_cell_measurement_temperature 293(2)
_cell_measurement_theta_max 27.0
_cell_measurement_theta_min 2.3
_cell_volume 2306.4(3)
_computing_cell_refinement 'SAINT (Bruker, 2005)'
_computing_data_collection 'APEX2 software (Bruker, 2005)'
_computing_data_reduction SAINT
_computing_publication_material 'pulbCIF (Westrip, 2009)'
_computing_structure_refinement 'SHELXS97 (Sheldrick, 2008)'
_computing_structure_solution 'SHELXL-97 (Sheldrick, 1997)'
_diffrn_ambient_temperature 293(2)
_diffrn_measured_fraction_theta_full 0.998
_diffrn_measured_fraction_theta_max 0.998
_diffrn_measurement_device_type 'Bruker APEX-II area-detector'
_diffrn_measurement_method '\f and \w scans'
_diffrn_radiation_monochromator graphite
_diffrn_radiation_source 'fine-focus sealed tube'
_diffrn_radiation_type MoK\a
_diffrn_radiation_wavelength 0.71073
_diffrn_reflns_av_R_equivalents 0.0480
_diffrn_reflns_av_sigmaI/netI 0.0706
_diffrn_reflns_limit_h_max 16
_diffrn_reflns_limit_h_min -16
_diffrn_reflns_limit_k_max 1
_diffrn_reflns_limit_k_min -22
_diffrn_reflns_limit_l_max 3
_diffrn_reflns_limit_l_min -13
_diffrn_reflns_number 7392
_diffrn_reflns_theta_full 26.97
_diffrn_reflns_theta_max 26.97
_diffrn_reflns_theta_min 2.29
_diffrn_standards_decay_% 0
_diffrn_standards_interval_count 0
_diffrn_standards_interval_time 0
_diffrn_standards_number 0
_exptl_absorpt_coefficient_mu 1.321
_exptl_absorpt_correction_T_max 0.853
_exptl_absorpt_correction_T_min 0.755
_exptl_absorpt_correction_type multi-scan
_exptl_absorpt_process_details 'SADABS (Sheldrick, 1996)'
_exptl_crystal_colour blue
_exptl_crystal_density_diffrn 1.312
_exptl_crystal_density_method 'not measured'
_exptl_crystal_description Block
_exptl_crystal_F_000 952
_exptl_crystal_size_max 0.22
_exptl_crystal_size_mid 0.21
_exptl_crystal_size_min 0.12
_refine_diff_density_max 0.668
_refine_diff_density_min -0.311
_refine_diff_density_rms 0.071
_refine_ls_extinction_method none
_refine_ls_goodness_of_fit_ref 1.000
_refine_ls_hydrogen_treatment constr
_refine_ls_matrix_type full
_refine_ls_number_parameters 193
_refine_ls_number_reflns 5016
_refine_ls_number_restraints 0
_refine_ls_restrained_S_all 1.000
_refine_ls_R_factor_all 0.0956
_refine_ls_R_factor_gt 0.0474
_refine_ls_shift/su_max 0.000
_refine_ls_shift/su_mean 0.000
_refine_ls_structure_factor_coef Fsqd
_refine_ls_weighting_details 'calc w=1/[\s^2^(Fo^2^)+(0.0636P)^2^+0.0000P] where P=(Fo^2^+2Fc^2^)/3'
_refine_ls_weighting_scheme calc
_refine_ls_wR_factor_gt 0.1115
_refine_ls_wR_factor_ref 0.1320
_reflns_number_gt 3104
_reflns_number_total 5016
_reflns_threshold_expression >2sigma(I)
_cod_data_source_file 27_31_1.cif
_cod_data_source_block new
_cod_database_code 1551732

loop_
_symmetry_equiv_pos_as_xyz
'x, y, z'
'-x, y+1/2, -z+1/2'
'-x, -y, -z'
'x, -y-1/2, z-1/2'

loop_
_atom_site_label
_atom_site_type_symbol
_atom_site_fract_x
_atom_site_fract_y
_atom_site_fract_z
_atom_site_U_iso_or_equiv
_atom_site_adp_type
_atom_site_occupancy
_atom_site_symmetry_multiplicity
_atom_site_calc_flag
_atom_site_refinement_flags
Co1 Co 0.37602(4) -0.41131(3) 0.76670(5) 0.04107(15) Uani 1 1 d .
Cl1 Cl 0.21772(8) -0.45088(7) 0.83555(12) 0.0660(3) Uani 1 1 d .
Cl2 Cl 0.49655(7) -0.50843(5) 0.78153(11) 0.0537(3) Uani 1 1 d .
Cl3 Cl 0.44328(8) -0.31977(6) 0.90382(9) 0.0548(3) Uani 1 1 d .
Cl4 Cl 0.36283(8) -0.36362(6) 0.56165(9) 0.0527(2) Uani 1 1 d .
Cl5 Cl 0.64699(8) -0.21657(6) 0.69619(9) 0.0538(3) Uani 1 1 d .
N1 N 1.3858(2) -0.18202(18) 0.7058(3) 0.0530(8) Uani 1 1 d .
H11 H 1.3775 -0.2123 0.7701 0.080 Uiso 1 1 calc R
H12 H 1.4421 -0.1556 0.7187 0.080 Uiso 1 1 calc R
H13 H 1.3912 -0.2082 0.6360 0.080 Uiso 1 1 calc R
N2 N 0.6653(2) -0.41929(17) 0.9981(3) 0.0496(8) Uani 1 1 d .
H21 H 0.6969 -0.4543 1.0424 0.074 Uiso 1 1 calc R
H22 H 0.6071 -0.4369 0.9660 0.074 Uiso 1 1 calc R
H23 H 0.6524 -0.3812 1.0475 0.074 Uiso 1 1 calc R
N3 N 0.6078(2) -0.15549(18) 0.9813(3) 0.0521(8) Uani 1 1 d .
H31 H 0.6156 -0.1692 0.9023 0.078 Uiso 1 1 calc R
H32 H 0.5424 -0.1462 0.9937 0.078 Uiso 1 1 calc R
H33 H 0.6288 -0.1914 1.0322 0.078 Uiso 1 1 calc R
C1 C 1.2950(3) -0.1308(3) 0.6933(5) 0.0681(12) Uani 1 1 d .
H1A H 1.2909 -0.1005 0.7714 0.082 Uiso 1 1 calc R
H1B H 1.3059 -0.0962 0.6218 0.082 Uiso 1 1 calc R
C2 C 1.1956(3) -0.1703(3) 0.6716(5) 0.0809(15) Uani 1 1 d .
H2A H 1.2038 -0.2065 0.6017 0.097 Uiso 1 1 calc R
H2B H 1.1431 -0.1333 0.6433 0.097 Uiso 1 1 calc R
C3 C 1.1540(3) -0.2127(3) 0.7880(5) 0.0773(14) Uani 1 1 d .
H3A H 1.2057 -0.2499 0.8176 0.093 Uiso 1 1 calc R
H3B H 1.1433 -0.1769 0.8579 0.093 Uiso 1 1 calc R
C4 C 1.0515(4) -0.2529(3) 0.7555(5) 0.0815(15) Uani 1 1 d .
H4A H 1.0647 -0.2920 0.6918 0.098 Uiso 1 1 calc R
H4B H 1.0033 -0.2163 0.7160 0.098 Uiso 1 1 calc R
C5 C 0.9982(3) -0.2895(3) 0.8693(4) 0.0661(12) Uani 1 1 d .
H5A H 1.0464 -0.3255 0.9105 0.079 Uiso 1 1 calc R
H5B H 0.9823 -0.2505 0.9322 0.079 Uiso 1 1 calc R
C6 C 0.8989(3) -0.3301(3) 0.8302(5) 0.0758(14) Uani 1 1 d .
H6A H 0.9166 -0.3725 0.7748 0.091 Uiso 1 1 calc R
H6B H 0.8550 -0.2954 0.7794 0.091 Uiso 1 1 calc R
C7 C 0.8349(3) -0.3603(3) 0.9414(4) 0.0588(11) Uani 1 1 d .
H7A H 0.8753 -0.3988 0.9883 0.071 Uiso 1 1 calc R
H7B H 0.8204 -0.3191 1.0008 0.071 Uiso 1 1 calc R
C8 C 0.7330(3) -0.3943(2) 0.8922(4) 0.0542(10) Uani 1 1 d .
H8A H 0.6955 -0.3568 0.8398 0.065 Uiso 1 1 calc R
H8B H 0.7480 -0.4376 0.8375 0.065 Uiso 1 1 calc R
C9 C 0.6707(3) -0.0856(2) 1.0082(4) 0.0516(9) Uani 1 1 d .
H9A H 0.6635 -0.0713 1.0982 0.062 Uiso 1 1 calc R
H9B H 0.6433 -0.0442 0.9551 0.062 Uiso 1 1 calc R
C10 C 0.7860(3) -0.0970(2) 0.9812(4) 0.0554(10) Uani 1 1 d .
H10A H 0.7934 -0.1086 0.8902 0.066 Uiso 1 1 calc R
H10B H 0.8123 -0.1403 1.0307 0.066 Uiso 1 1 calc R
C11 C 0.8517(3) -0.0273(2) 1.0154(4) 0.0582(11) Uani 1 1 d .
H11A H 0.8220 0.0165 0.9704 0.070 Uiso 1 1 calc R
H11B H 0.8474 -0.0178 1.1075 0.070 Uiso 1 1 calc R
C12 C 0.9663(3) -0.0347(2) 0.9817(5) 0.0647(12) Uani 1 1 d .
H12A H 0.9706 -0.0432 0.8893 0.078 Uiso 1 1 calc R
H12B H 0.9955 -0.0792 1.0252 0.078 Uiso 1 1 calc R

loop_
_atom_site_aniso_label
_atom_site_aniso_U_11
_atom_site_aniso_U_22
_atom_site_aniso_U_33
_atom_site_aniso_U_23
_atom_site_aniso_U_13
_atom_site_aniso_U_12
Co1 0.0469(3) 0.0349(2) 0.0416(3) 0.0025(2) 0.0031(2) 0.0005(2)
Cl1 0.0471(5) 0.0686(7) 0.0829(8) 0.0196(6) 0.0103(5) 0.0002(5)
Cl2 0.0524(5) 0.0403(5) 0.0687(7) 0.0004(5) 0.0032(5) 0.0078(4)
Cl3 0.0727(6) 0.0456(5) 0.0459(5) -0.0052(4) -0.0024(5) -0.0015(4)
Cl4 0.0593(5) 0.0546(6) 0.0440(5) 0.0084(5) -0.0024(4) -0.0052(4)
Cl5 0.0617(6) 0.0535(6) 0.0464(5) 0.0014(4) 0.0040(4) 0.0030(5)
N1 0.0483(17) 0.0554(19) 0.055(2) 0.0056(17) 0.0003(15) -0.0027(15)
N2 0.0485(16) 0.0483(18) 0.0522(19) 0.0011(15) 0.0042(15) -0.0034(14)
N3 0.0474(16) 0.061(2) 0.0482(19) 0.0016(17) 0.0000(14) -0.0049(15)
C1 0.058(2) 0.068(3) 0.079(3) 0.014(3) 0.006(2) 0.003(2)
C2 0.057(3) 0.098(4) 0.088(4) 0.024(3) -0.004(3) -0.008(3)
C3 0.058(2) 0.092(4) 0.082(3) 0.024(3) 0.000(2) -0.014(3)
C4 0.061(3) 0.117(4) 0.066(3) 0.017(3) 0.003(2) -0.019(3)
C5 0.050(2) 0.086(3) 0.062(3) 0.009(3) 0.007(2) -0.012(2)
C6 0.059(3) 0.100(4) 0.069(3) 0.004(3) 0.008(2) -0.018(3)
C7 0.050(2) 0.079(3) 0.047(2) 0.001(2) 0.0052(18) -0.011(2)
C8 0.054(2) 0.060(2) 0.049(2) 0.009(2) 0.0057(18) -0.0068(19)
C9 0.056(2) 0.050(2) 0.049(2) 0.0040(19) -0.0060(18) -0.0024(18)
C10 0.052(2) 0.055(2) 0.060(3) 0.000(2) -0.0004(19) -0.0038(19)
C11 0.052(2) 0.053(2) 0.069(3) 0.005(2) -0.002(2) -0.0065(19)
C12 0.055(2) 0.059(3) 0.081(3) 0.005(2) -0.001(2) -0.012(2)

loop_
_atom_type_symbol
_atom_type_description
_atom_type_scat_dispersion_real
_atom_type_scat_dispersion_imag
_atom_type_scat_source
C C 0.0033 0.0016 'International Tables Vol C Tables 4.2.6.8 and 6.1.1.4'
H H 0.0000 0.0000 'International Tables Vol C Tables 4.2.6.8 and 6.1.1.4'
N N 0.0061 0.0033 'International Tables Vol C Tables 4.2.6.8 and 6.1.1.4'
Cl Cl 0.1484 0.1585 'International Tables Vol C Tables 4.2.6.8 and 6.1.1.4'
Co Co 0.3494 0.9721 'International Tables Vol C Tables 4.2.6.8 and 6.1.1.4'

loop_
_geom_angle_atom_site_label_1
_geom_angle_atom_site_label_2
_geom_angle_atom_site_label_3
_geom_angle
_geom_angle_site_symmetry_1
_geom_angle_site_symmetry_3
Cl1 Co1 Cl4 111.21(4) . .
Cl1 Co1 Cl3 109.89(5) . .
Cl4 Co1 Cl3 109.54(4) . .
Cl1 Co1 Cl2 110.45(4) . .
Cl4 Co1 Cl2 111.50(4) . .
Cl3 Co1 Cl2 104.01(4) . .
C1 N1 H11 109.5 . .
C1 N1 H12 109.5 . .
H11 N1 H12 109.5 . .
C1 N1 H13 109.5 . .
H11 N1 H13 109.5 . .
H12 N1 H13 109.5 . .
C8 N2 H21 109.5 . .
C8 N2 H22 109.5 . .
H21 N2 H22 109.5 . .
C8 N2 H23 109.5 . .
H21 N2 H23 109.5 . .
H22 N2 H23 109.5 . .
C9 N3 H31 109.5 . .
C9 N3 H32 109.5 . .
H31 N3 H32 109.5 . .
C9 N3 H33 109.5 . .
H31 N3 H33 109.5 . .
H32 N3 H33 109.5 . .
C2 C1 N1 113.7(4) . .
C2 C1 H1A 108.8 . .
N1 C1 H1A 108.8 . .
C2 C1 H1B 108.8 . .
N1 C1 H1B 108.8 . .
H1A C1 H1B 107.7 . .
C1 C2 C3 115.5(4) . .
C1 C2 H2A 108.4 . .
C3 C2 H2A 108.4 . .
C1 C2 H2B 108.4 . .
C3 C2 H2B 108.4 . .
H2A C2 H2B 107.5 . .
C4 C3 C2 111.6(4) . .
C4 C3 H3A 109.3 . .
C2 C3 H3A 109.3 . .
C4 C3 H3B 109.3 . .
C2 C3 H3B 109.3 . .
H3A C3 H3B 108.0 . .
C3 C4 C5 115.2(4) . .
C3 C4 H4A 108.5 . .
C5 C4 H4A 108.5 . .
C3 C4 H4B 108.5 . .
C5 C4 H4B 108.5 . .
H4A C4 H4B 107.5 . .
C6 C5 C4 112.6(4) . .
C6 C5 H5A 109.1 . .
C4 C5 H5A 109.1 . .
C6 C5 H5B 109.1 . .
C4 C5 H5B 109.1 . .
H5A C5 H5B 107.8 . .
C5 C6 C7 115.2(4) . .
C5 C6 H6A 108.5 . .
C7 C6 H6A 108.5 . .
C5 C6 H6B 108.5 . .
C7 C6 H6B 108.5 . .
H6A C6 H6B 107.5 . .
C8 C7 C6 110.9(3) . .
C8 C7 H7A 109.5 . .
C6 C7 H7A 109.5 . .
C8 C7 H7B 109.5 . .
C6 C7 H7B 109.5 . .
H7A C7 H7B 108.1 . .
N2 C8 C7 112.4(3) . .
N2 C8 H8A 109.1 . .
C7 C8 H8A 109.1 . .
N2 C8 H8B 109.1 . .
C7 C8 H8B 109.1 . .
H8A C8 H8B 107.8 . .
N3 C9 C10 112.0(3) . .
N3 C9 H9A 109.2 . .
C10 C9 H9A 109.2 . .
N3 C9 H9B 109.2 . .
C10 C9 H9B 109.2 . .
H9A C9 H9B 107.9 . .
C9 C10 C11 112.4(3) . .
C9 C10 H10A 109.1 . .
C11 C10 H10A 109.1 . .
C9 C10 H10B 109.1 . .
C11 C10 H10B 109.1 . .
H10A C10 H10B 107.9 . .
C12 C11 C10 113.9(3) . .
C12 C11 H11A 108.8 . .
C10 C11 H11A 108.8 . .
C12 C11 H11B 108.8 . .
C10 C11 H11B 108.8 . .
H11A C11 H11B 107.7 . .
C11 C12 C12 114.3(5) . 3_757
C11 C12 H12A 108.7 . .
C12 C12 H12A 108.7 3_757 .
C11 C12 H12B 108.7 . .
C12 C12 H12B 108.7 3_757 .
H12A C12 H12B 107.6 . .

loop_
_geom_bond_atom_site_label_1
_geom_bond_atom_site_label_2
_geom_bond_distance
_geom_bond_site_symmetry_2
Co1 Cl1 2.2626(11) .
Co1 Cl4 2.2815(11) .
Co1 Cl3 2.2925(11) .
Co1 Cl2 2.2942(10) .
N1 C1 1.466(5) .
N1 H11 0.8600 .
N1 H12 0.8600 .
N1 H13 0.8600 .
N2 C8 1.478(5) .
N2 H21 0.8600 .
N2 H22 0.8600 .
N2 H23 0.8600 .
N3 C9 1.487(5) .
N3 H31 0.8600 .
N3 H32 0.8600 .
N3 H33 0.8600 .
C1 C2 1.453(6) .
C1 H1A 0.9700 .
C1 H1B 0.9700 .
C2 C3 1.523(6) .
C2 H2A 0.9700 .
C2 H2B 0.9700 .
C3 C4 1.511(6) .
C3 H3A 0.9700 .
C3 H3B 0.9700 .
C4 C5 1.516(6) .
C4 H4A 0.9700 .
C4 H4B 0.9700 .
C5 C6 1.496(6) .
C5 H5A 0.9700 .
C5 H5B 0.9700 .
C6 C7 1.523(6) .
C6 H6A 0.9700 .
C6 H6B 0.9700 .
C7 C8 1.502(5) .
C7 H7A 0.9700 .
C7 H7B 0.9700 .
C8 H8A 0.9700 .
C8 H8B 0.9700 .
C9 C10 1.513(5) .
C9 H9A 0.9700 .
C9 H9B 0.9700 .
C10 C11 1.517(5) .
C10 H10A 0.9700 .
C10 H10B 0.9700 .
C11 C12 1.513(6) .
C11 H11A 0.9700 .
C11 H11B 0.9700 .
C12 C12 1.531(8) 3_757
C12 H12A 0.9700 .
C12 H12B 0.9700 .

loop_
_geom_hbond_atom_site_label_D
_geom_hbond_atom_site_label_H
_geom_hbond_atom_site_label_A
_geom_hbond_distance_DH
_geom_hbond_distance_HA
_geom_hbond_distance_DA
_geom_hbond_angle_DHA
_geom_hbond_site_symmetry_A
N1 H11 Cl3 0.86 2.47 3.238(3) 149.0 1_655
N1 H12 Cl2 0.86 2.70 3.394(3) 139.1 2_756
N1 H13 Cl3 0.86 2.56 3.227(3) 135.6 4_655
N2 H21 Cl1 0.86 2.34 3.197(3) 179.5 3_647
N2 H22 Cl2 0.86 2.65 3.435(3) 151.7 .
N2 H23 Cl5 0.86 2.31 3.156(3) 169.8 4_556
N3 H31 Cl5 0.86 2.33 3.189(3) 174.3 .
N3 H32 Cl4 0.86 2.41 3.263(3) 169.4 4_556
N3 H33 Cl5 0.86 2.35 3.189(3) 165.8 4_556

loop_
_geom_torsion_atom_site_label_1
_geom_torsion_atom_site_label_2
_geom_torsion_atom_site_label_3
_geom_torsion_atom_site_label_4
_geom_torsion
N1 C1 C2 C3 72.2(6)
C1 C2 C3 C4 -179.1(5)
C2 C3 C4 C5 -173.6(5)
C3 C4 C5 C6 -178.4(5)
C4 C5 C6 C7 -173.3(5)
C5 C6 C7 C8 175.4(4)
C6 C7 C8 N2 -175.9(4)
N3 C9 C10 C11 -176.9(3)
C9 C10 C11 C12 -176.3(4)
